data_4123115
loop_
_publ_author_name
'Hamilton, Clifton R.'
'Gau, Michael R.'
'Baglia, Regina A.'
'McWilliams, Sean F.'
'Zdilla, Michael J.'

_publ_section_title
;
 Mechanistic Elucidation of the Stepwise Formation of a Tetranuclear
 Manganese Pinned Butterfly Cluster via N-N Bond Cleavage, Hydrogen Atom
 Transfer, and Cluster Rearrangement.
;
_journal_name_full 'Journal of the American Chemical Society'
_journal_page_first 141218154447008
_journal_paper_doi 10.1021/ja508244x
_journal_year 2014
_chemical_formula_moiety 'C34 H68 Mn2 N4 O2 Si4'
_chemical_formula_sum 'C34 H68 Mn2 N4 O2 Si4'
_chemical_formula_weight 787.16
_chemical_name_systematic
;
 ?
;
_space_group_crystal_system triclinic
_space_group_IT_number 2
_space_group_name_Hall '-P 1'
_space_group_name_H-M_alt 'P -1'
_symmetry_space_group_name_Hall '-P 1'
_symmetry_space_group_name_H-M 'P -1'
_atom_sites_solution_hydrogens mixed
_audit_creation_method SHELXL-2013
_cell_angle_alpha 89.739(3)
_cell_angle_beta 86.275(3)
_cell_angle_gamma 77.148(2)
_cell_formula_units_Z 2
_cell_length_a 11.1968(16)
_cell_length_b 11.5552(16)
_cell_length_c 17.838(3)
_cell_measurement_reflns_used 9858
_cell_measurement_temperature 173(2)
_cell_measurement_theta_max 27.984
_cell_measurement_theta_min 2.225
_cell_volume 2245.2(6)
_computing_cell_refinement 'SAINT (Bruker AXS)'
_computing_data_collection 'COSMO (Bruker AXS)'
_computing_data_reduction 'SADABS (Bruker AXS)'
_computing_molecular_graphics 'ORTEP-3 (Farrugia, 2008)'
_computing_publication_material 'APEX2 (Bruker AXS)'
_computing_structure_refinement 'SHELXL-2013 (Sheldrick, 2013)'
_computing_structure_solution 'SHELXS-2013 (Sheldrick, 2013)'
_diffrn_ambient_temperature 173(2)
_diffrn_detector_area_resol_mean 8.333
_diffrn_measured_fraction_theta_full 0.984
_diffrn_measured_fraction_theta_max 0.974
_diffrn_measurement_device_type 'Bruker KAPPA APEX II DUO'
_diffrn_measurement_method 'phi and omega scans'
_diffrn_radiation_type MoK\a
_diffrn_radiation_wavelength 0.71073
_diffrn_reflns_av_unetI/netI 0.0315
_diffrn_reflns_Laue_measured_fraction_full 0.984
_diffrn_reflns_Laue_measured_fraction_max 0.974
_diffrn_reflns_limit_h_max 14
_diffrn_reflns_limit_h_min -14
_diffrn_reflns_limit_k_max 15
_diffrn_reflns_limit_k_min -15
_diffrn_reflns_limit_l_max 23
_diffrn_reflns_limit_l_min -23
_diffrn_reflns_number 10586
_diffrn_reflns_point_group_measured_fraction_full 0.984
_diffrn_reflns_point_group_measured_fraction_max 0.974
_diffrn_reflns_theta_full 25.242
_diffrn_reflns_theta_max 28.041
_diffrn_reflns_theta_min 1.808
_diffrn_source 'sealed tube'
_exptl_absorpt_coefficient_mu 0.700
_exptl_absorpt_correction_T_max 0.7456
_exptl_absorpt_correction_T_min 0.6717
_exptl_absorpt_correction_type multi-scan
_exptl_absorpt_process_details
;
23600 Corrected reflections written to file 
 Estimated minimum and maximum transmission:  0.6717  0.7456
 The ratio of these values is more reliable than their absolute values!
 Additional spherical absorption correction applied with mu*r =  0.2000
 Lambda/2 correction factor = 0.0015
;
_exptl_crystal_colour 'pale pink'
_exptl_crystal_density_diffrn 1.164
_exptl_crystal_description bar
_exptl_crystal_F_000 844
_exptl_crystal_size_max 0.300
_exptl_crystal_size_mid 0.110
_exptl_crystal_size_min 0.080
_refine_diff_density_max 0.866
_refine_diff_density_min -0.706
_refine_diff_density_rms 0.061
_refine_ls_extinction_method none
_refine_ls_goodness_of_fit_ref 1.036
_refine_ls_hydrogen_treatment mixed
_refine_ls_matrix_type full
_refine_ls_number_parameters 463
_refine_ls_number_reflns 10586
_refine_ls_number_restraints 76
_refine_ls_restrained_S_all 1.033
_refine_ls_R_factor_all 0.0506
_refine_ls_R_factor_gt 0.0426
_refine_ls_shift/su_max 0.001
_refine_ls_shift/su_mean 0.000
_refine_ls_structure_factor_coef Fsqd
_refine_ls_weighting_details
;
 w=1/[\s^2^(Fo^2^)+(0.0478P)^2^+1.6978P]
 where P=(Fo^2^+2Fc^2^)/3
;
_refine_ls_weighting_scheme calc
_refine_ls_wR_factor_gt 0.1138
_refine_ls_wR_factor_ref 0.1189
_reflns_Friedel_coverage 0.000
_reflns_number_gt 8982
_reflns_number_total 10586
_reflns_threshold_expression 'I > 2\s(I)'
_cod_data_source_file ja508244x_si_002.cif
_cod_data_source_block 1bTol
_cod_original_cell_volume 2245.3(5)
_cod_database_code 4123115
_shelx_space_group_comment
;
The symmetry employed for this shelxl refinement is uniquely defined
by the following loop, which should always be used as a source of
symmetry information in preference to the above space-group names.
They are only intended as comments.
;
_shelx_estimated_absorpt_t_min 0.818
_shelx_estimated_absorpt_t_max 0.946
_shelxl_version_number 2013-2

loop_
_space_group_symop_operation_xyz
'x, y, z'
'-x, -y, -z'

loop_
_atom_site_label
_atom_site_type_symbol
_atom_site_fract_x
_atom_site_fract_y
_atom_site_fract_z
_atom_site_U_iso_or_equiv
_atom_site_adp_type
_atom_site_occupancy
_atom_site_site_symmetry_order
_atom_site_calc_flag
_atom_site_refinement_flags_posn
_atom_site_refinement_flags_adp
_atom_site_refinement_flags_occupancy
_atom_site_disorder_assembly
_atom_site_disorder_group
Mn1 Mn 0.54062(3) 0.58461(3) 0.44534(2) 0.02738(8) Uani 1 1 d . . . . .
N1 N 0.51199(16) 0.40900(16) 0.43515(10) 0.0284(4) Uani 1 1 d . . . . .
H1 H 0.447(2) 0.401(2) 0.4105(14) 0.033(6) Uiso 1 1 d . . . . .
N2 N 0.69137(16) 0.63573(17) 0.40020(10) 0.0312(4) Uani 1 1 d . . . . .
O1 O 0.38909(14) 0.71077(14) 0.40393(10) 0.0374(4) Uani 1 1 d . . . . .
Si1 Si 0.71526(6) 0.62232(6) 0.30478(4) 0.03746(15) Uani 1 1 d . . . . .
Si2 Si 0.77875(6) 0.69253(7) 0.45809(4) 0.04186(16) Uani 1 1 d . . . . .
C1 C 0.61365(19) 0.31706(18) 0.41108(11) 0.0278(4) Uani 1 1 d . . . . .
C2 C 0.5984(2) 0.2170(2) 0.37266(14) 0.0409(5) Uani 1 1 d . . . . .
H2A H 0.5186 0.2107 0.3608 0.049 Uiso 1 1 calc R U . . .
C3 C 0.6994(3) 0.1263(2) 0.35148(16) 0.0513(7) Uani 1 1 d . . . . .
H3A H 0.6868 0.0588 0.3256 0.062 Uiso 1 1 calc R U . . .
C4 C 0.8170(3) 0.1317(2) 0.36704(16) 0.0497(7) Uani 1 1 d . . . . .
C5 C 0.8317(2) 0.2321(2) 0.40388(16) 0.0459(6) Uani 1 1 d . . . . .
H5A H 0.9119 0.2389 0.4145 0.055 Uiso 1 1 calc R U . . .
C6 C 0.7325(2) 0.3230(2) 0.42572(14) 0.0379(5) Uani 1 1 d . . . . .
H6A H 0.7459 0.3906 0.4511 0.046 Uiso 1 1 calc R U . . .
C7 C 0.9265(3) 0.0324(3) 0.3445(2) 0.0806(12) Uani 1 1 d . . . . .
H7A H 0.8987 -0.0309 0.3191 0.121 Uiso 1 1 calc R U . . .
H7B H 0.9678 0.0007 0.3894 0.121 Uiso 1 1 calc R U . . .
H7C H 0.9840 0.0633 0.3103 0.121 Uiso 1 1 calc R U . . .
C8 C 0.8671(3) 0.5241(3) 0.27169(19) 0.0659(9) Uani 1 1 d . . . . .
H8A H 0.8757 0.4462 0.2953 0.099 Uiso 1 1 calc R U . . .
H8B H 0.9338 0.5603 0.2855 0.099 Uiso 1 1 calc R U . . .
H8C H 0.8707 0.5145 0.2170 0.099 Uiso 1 1 calc R U . . .
C9 C 0.5965(3) 0.5534(3) 0.26434(14) 0.0504(6) Uani 1 1 d . . . . .
H9A H 0.5988 0.4757 0.2872 0.076 Uiso 1 1 calc R U . . .
H9B H 0.6137 0.5436 0.2099 0.076 Uiso 1 1 calc R U . . .
H9C H 0.5150 0.6050 0.2749 0.076 Uiso 1 1 calc R U . . .
C10 C 0.7036(3) 0.7707(3) 0.25763(17) 0.0601(8) Uani 1 1 d . . . . .
H10A H 0.6252 0.8239 0.2739 0.090 Uiso 1 1 calc R U . . .
H10B H 0.7082 0.7597 0.2030 0.090 Uiso 1 1 calc R U . . .
H10C H 0.7714 0.8055 0.2715 0.090 Uiso 1 1 calc R U . . .
C11 C 0.8265(3) 0.5905(3) 0.53837(16) 0.0565(8) Uani 1 1 d . . . . .
H11A H 0.7534 0.5742 0.5658 0.085 Uiso 1 1 calc R U . . .
H11B H 0.8722 0.6281 0.5723 0.085 Uiso 1 1 calc R U . . .
H11C H 0.8788 0.5158 0.5188 0.085 Uiso 1 1 calc R U . . .
C12 C 0.9285(3) 0.7140(3) 0.4120(2) 0.0679(9) Uani 1 1 d . . . . .
H12A H 0.9121 0.7667 0.3689 0.102 Uiso 1 1 calc R U . . .
H12B H 0.9788 0.6369 0.3948 0.102 Uiso 1 1 calc R U . . .
H12C H 0.9723 0.7493 0.4483 0.102 Uiso 1 1 calc R U . . .
C13 C 0.6951(4) 0.8388(3) 0.4995(3) 0.0849(12) Uani 1 1 d . . . . .
H13A H 0.6165 0.8306 0.5240 0.127 Uiso 1 1 calc R U . . .
H13B H 0.6802 0.8978 0.4597 0.127 Uiso 1 1 calc R U . . .
H13C H 0.7449 0.8645 0.5367 0.127 Uiso 1 1 calc R U . . .
C14 C 0.3846(3) 0.8368(2) 0.41120(18) 0.0519(7) Uani 1 1 d . . . . .
H14A H 0.4660 0.8547 0.3987 0.062 Uiso 0.466(11) 1 calc R U P A 1
H14B H 0.3547 0.8667 0.4625 0.062 Uiso 0.466(11) 1 calc R U P A 1
H14C H 0.4433 0.8614 0.3739 0.062 Uiso 0.534(11) 1 calc R U P A 2
H14D H 0.4048 0.8562 0.4622 0.062 Uiso 0.534(11) 1 calc R U P A 2
C15 C 0.2937(7) 0.8883(5) 0.3538(5) 0.049(2) Uani 0.466(11) 1 d . U P A 1
H15A H 0.2577 0.9736 0.3635 0.059 Uiso 0.466(11) 1 calc R U P A 1
H15B H 0.3316 0.8774 0.3019 0.059 Uiso 0.466(11) 1 calc R U P A 1
C15' C 0.2499(6) 0.8998(5) 0.3965(4) 0.0477(17) Uani 0.534(11) 1 d . U P A 2
H15C H 0.1947 0.9042 0.4425 0.057 Uiso 0.534(11) 1 calc R U P A 2
H15D H 0.2449 0.9806 0.3764 0.057 Uiso 0.534(11) 1 calc R U P A 2
C16 C 0.2010(10) 0.8146(12) 0.3681(6) 0.050(2) Uani 0.466(11) 1 d . U P A 1
H16A H 0.1513 0.8381 0.4158 0.059 Uiso 0.466(11) 1 calc R U P A 1
H16B H 0.1456 0.8210 0.3265 0.059 Uiso 0.466(11) 1 calc R U P A 1
C16' C 0.2208(10) 0.8165(10) 0.3380(5) 0.052(2) Uani 0.534(11) 1 d . U P A 2
H16C H 0.2604 0.8271 0.2880 0.063 Uiso 0.534(11) 1 calc R U P A 2
H16D H 0.1312 0.8272 0.3341 0.063 Uiso 0.534(11) 1 calc R U P A 2
C17 C 0.2784(2) 0.6934(2) 0.37238(17) 0.0470(6) Uani 1 1 d . . . . .
H17A H 0.2373 0.6427 0.4052 0.056 Uiso 0.466(11) 1 calc R U P A 1
H17B H 0.2970 0.6561 0.3219 0.056 Uiso 0.466(11) 1 calc R U P A 1
H17C H 0.2216 0.6710 0.4118 0.056 Uiso 0.534(11) 1 calc R U P A 2
H17D H 0.2980 0.6306 0.3331 0.056 Uiso 0.534(11) 1 calc R U P A 2
Mn2 Mn 0.47121(3) 0.10160(3) 0.05594(2) 0.03224(9) Uani 1 1 d . . . . .
N3 N 0.48395(18) -0.08547(18) 0.06436(11) 0.0339(4) Uani 1 1 d . . . . .
H2 H 0.542(2) -0.121(2) 0.0850(14) 0.030(7) Uiso 1 1 d . . . . .
N4 N 0.32989(18) 0.22721(18) 0.10201(10) 0.0358(4) Uani 1 1 d . . . . .
O2 O 0.63517(16) 0.14496(15) 0.09541(10) 0.0434(4) Uani 1 1 d . . . . .
Si4 Si 0.24672(7) 0.33012(7) 0.04597(4) 0.04752(18) Uani 1 1 d . . . . .
Si5 Si 0.30626(7) 0.22204(7) 0.19740(4) 0.03962(16) Uani 1 1 d . . . . .
C18 C 0.3792(2) -0.1268(2) 0.09154(12) 0.0332(5) Uani 1 1 d . . . . .
C19 C 0.2618(2) -0.0631(2) 0.07859(15) 0.0436(6) Uani 1 1 d . . . . .
H19A H 0.2521 0.0091 0.0516 0.052 Uiso 1 1 calc R U . . .
C20 C 0.1585(3) -0.1027(3) 0.10433(17) 0.0536(7) Uani 1 1 d . . . . .
H20A H 0.0796 -0.0570 0.0944 0.064 Uiso 1 1 calc R U . . .
C21 C 0.1671(3) -0.2069(3) 0.14392(16) 0.0564(8) Uani 1 1 d . . . . .
C22 C 0.2840(3) -0.2703(3) 0.15623(17) 0.0616(8) Uani 1 1 d . . . . .
H22A H 0.2929 -0.3430 0.1827 0.074 Uiso 1 1 calc R U . . .
C23 C 0.3892(3) -0.2323(2) 0.13143(15) 0.0476(6) Uani 1 1 d . . . . .
H23A H 0.4679 -0.2782 0.1417 0.057 Uiso 1 1 calc R U . . .
C24 C 0.0523(4) -0.2454(4) 0.1742(2) 0.0859(13) Uani 1 1 d . . . . .
H24A H 0.0756 -0.3208 0.2006 0.129 Uiso 1 1 calc R U . . .
H24B H 0.0028 -0.2557 0.1324 0.129 Uiso 1 1 calc R U . . .
H24C H 0.0043 -0.1847 0.2090 0.129 Uiso 1 1 calc R U . . .
C25 C 0.3269(3) 0.3599(3) 0.24593(17) 0.0634(8) Uani 1 1 d . . . . .
H25A H 0.2694 0.4293 0.2275 0.095 Uiso 1 1 calc R U . . .
H25B H 0.4112 0.3693 0.2353 0.095 Uiso 1 1 calc R U . . .
H25C H 0.3109 0.3531 0.3002 0.095 Uiso 1 1 calc R U . . .
C26 C 0.4195(3) 0.0942(3) 0.23574(14) 0.0536(7) Uani 1 1 d . . . . .
H26A H 0.4120 0.0202 0.2119 0.080 Uiso 1 1 calc R U . . .
H26B H 0.4027 0.0897 0.2902 0.080 Uiso 1 1 calc R U . . .
H26C H 0.5030 0.1060 0.2252 0.080 Uiso 1 1 calc R U . . .
C27 C 0.1515(3) 0.1983(4) 0.2309(2) 0.0720(10) Uani 1 1 d . . . . .
H27A H 0.1373 0.1270 0.2068 0.108 Uiso 1 1 calc R U . . .
H27B H 0.0880 0.2673 0.2180 0.108 Uiso 1 1 calc R U . . .
H27C H 0.1482 0.1883 0.2856 0.108 Uiso 1 1 calc R U . . .
C28 C 0.1105(4) 0.4313(4) 0.0931(2) 0.116(2) Uani 1 1 d . . . . .
H28A H 0.0567 0.3843 0.1178 0.174 Uiso 1 1 calc R U . . .
H28B H 0.0656 0.4828 0.0556 0.174 Uiso 1 1 calc R U . . .
H28C H 0.1373 0.4800 0.1306 0.174 Uiso 1 1 calc R U . . .
C29 C 0.1841(4) 0.2583(4) -0.0313(2) 0.0855(13) Uani 1 1 d . . . . .
H29A H 0.1324 0.2067 -0.0098 0.128 Uiso 1 1 calc R U . . .
H29B H 0.2520 0.2110 -0.0630 0.128 Uiso 1 1 calc R U . . .
H29C H 0.1348 0.3196 -0.0617 0.128 Uiso 1 1 calc R U . . .
C30 C 0.3436(5) 0.4265(4) 0.0006(3) 0.1130(18) Uani 1 1 d . . . . .
H30A H 0.3785 0.4661 0.0394 0.170 Uiso 1 1 calc R U . . .
H30B H 0.2931 0.4862 -0.0301 0.170 Uiso 1 1 calc R U . . .
H30C H 0.4102 0.3776 -0.0314 0.170 Uiso 1 1 calc R U . . .
C31 C 0.7437(3) 0.0717(3) 0.1247(2) 0.0574(7) Uani 1 1 d . . . . .
H31A H 0.7944 0.0207 0.0848 0.069 Uiso 0.406(16) 1 calc R U P B 1
H31B H 0.7218 0.0209 0.1659 0.069 Uiso 0.406(16) 1 calc R U P B 1
H31C H 0.7242 0.0428 0.1754 0.069 Uiso 0.594(16) 1 calc R U P B 2
H31D H 0.7770 0.0023 0.0913 0.069 Uiso 0.594(16) 1 calc R U P B 2
C32 C 0.8137(19) 0.1667(18) 0.1549(10) 0.070(4) Uani 0.406(16) 1 d . U P B 1
H32A H 0.7831 0.1933 0.2067 0.084 Uiso 0.406(16) 1 calc R U P B 1
H32B H 0.9034 0.1343 0.1536 0.084 Uiso 0.406(16) 1 calc R U P B 1
C32' C 0.8309(12) 0.1455(12) 0.1281(9) 0.077(3) Uani 0.594(16) 1 d . U P B 2
H32C H 0.8814 0.1421 0.0801 0.093 Uiso 0.594(16) 1 calc R U P B 2
H32D H 0.8858 0.1211 0.1694 0.093 Uiso 0.594(16) 1 calc R U P B 2
C33 C 0.7816(10) 0.2653(10) 0.0999(9) 0.065(3) Uani 0.406(16) 1 d . U P B 1
H33A H 0.8325 0.2478 0.0521 0.078 Uiso 0.406(16) 1 calc R U P B 1
H33B H 0.7911 0.3418 0.1208 0.078 Uiso 0.406(16) 1 calc R U P B 1
C33' C 0.7503(8) 0.2702(6) 0.1426(7) 0.070(2) Uani 0.594(16) 1 d . U P B 2
H33C H 0.7175 0.2815 0.1956 0.083 Uiso 0.594(16) 1 calc R U P B 2
H33D H 0.7949 0.3329 0.1287 0.083 Uiso 0.594(16) 1 calc R U P B 2
C34 C 0.6494(3) 0.2665(3) 0.0895(2) 0.0623(8) Uani 1 1 d . . . . .
H34A H 0.5958 0.3169 0.1286 0.075 Uiso 0.406(16) 1 calc R U P B 1
H34B H 0.6266 0.2988 0.0396 0.075 Uiso 0.406(16) 1 calc R U P B 1
H34C H 0.5722 0.3234 0.1058 0.075 Uiso 0.594(16) 1 calc R U P B 2
H34D H 0.6748 0.2847 0.0374 0.075 Uiso 0.594(16) 1 calc R U P B 2

loop_
_atom_site_aniso_label
_atom_site_aniso_U_11
_atom_site_aniso_U_22
_atom_site_aniso_U_33
_atom_site_aniso_U_23
_atom_site_aniso_U_13
_atom_site_aniso_U_12
Mn1 0.02346(15) 0.02540(16) 0.03232(16) 0.00117(12) 0.00366(12) -0.00496(12)
N1 0.0227(8) 0.0292(9) 0.0330(9) -0.0036(7) 0.0001(7) -0.0058(7)
N2 0.0264(9) 0.0343(9) 0.0337(9) 0.0033(7) 0.0014(7) -0.0096(7)
O1 0.0315(8) 0.0278(8) 0.0518(9) 0.0025(7) -0.0075(7) -0.0031(6)
Si1 0.0363(3) 0.0397(3) 0.0344(3) 0.0042(3) 0.0089(2) -0.0075(3)
Si2 0.0370(4) 0.0456(4) 0.0484(4) 0.0041(3) -0.0047(3) -0.0202(3)
C1 0.0297(10) 0.0246(9) 0.0275(9) 0.0004(7) 0.0012(8) -0.0032(8)
C2 0.0407(13) 0.0346(12) 0.0467(13) -0.0097(10) -0.0033(10) -0.0065(10)
C3 0.0615(18) 0.0302(12) 0.0580(16) -0.0130(11) 0.0024(13) -0.0030(12)
C4 0.0503(15) 0.0311(12) 0.0581(16) 0.0036(11) 0.0117(12) 0.0074(11)
C5 0.0295(12) 0.0399(13) 0.0638(16) 0.0065(12) 0.0029(11) 0.0001(10)
C6 0.0296(11) 0.0318(11) 0.0511(13) -0.0052(10) 0.0003(9) -0.0047(9)
C7 0.067(2) 0.0433(17) 0.114(3) -0.0028(18) 0.021(2) 0.0177(16)
C8 0.0517(18) 0.069(2) 0.069(2) -0.0069(16) 0.0274(15) -0.0055(15)
C9 0.0589(17) 0.0619(17) 0.0322(12) -0.0005(11) -0.0010(11) -0.0183(14)
C10 0.072(2) 0.0564(18) 0.0501(16) 0.0183(13) 0.0062(14) -0.0146(15)
C11 0.0455(15) 0.084(2) 0.0477(15) 0.0126(14) -0.0119(12) -0.0290(15)
C12 0.0471(17) 0.092(3) 0.079(2) 0.0264(19) -0.0124(15) -0.0427(17)
C13 0.086(3) 0.058(2) 0.113(3) -0.034(2) -0.021(2) -0.0177(19)
C14 0.0542(16) 0.0306(12) 0.0740(19) 0.0065(12) -0.0212(14) -0.0114(11)
C15 0.050(4) 0.031(3) 0.061(5) 0.009(3) 0.000(3) -0.001(2)
C15' 0.053(3) 0.034(2) 0.050(4) -0.001(2) -0.005(3) 0.005(2)
C16 0.032(4) 0.047(4) 0.066(6) 0.008(5) -0.007(4) 0.000(3)
C16' 0.043(5) 0.050(4) 0.058(5) -0.003(4) -0.018(4) 0.004(3)
C17 0.0317(12) 0.0405(14) 0.0698(17) -0.0004(12) -0.0105(11) -0.0082(10)
Mn2 0.03064(17) 0.03126(18) 0.03439(17) -0.00220(13) 0.00367(13) -0.00756(13)
N3 0.0296(10) 0.0338(10) 0.0361(10) 0.0046(8) 0.0005(8) -0.0032(8)
N4 0.0351(10) 0.0389(10) 0.0306(9) -0.0043(8) 0.0009(7) -0.0033(8)
O2 0.0364(9) 0.0380(9) 0.0579(11) 0.0026(8) -0.0080(8) -0.0116(7)
Si4 0.0512(4) 0.0422(4) 0.0406(4) -0.0035(3) -0.0034(3) 0.0080(3)
Si5 0.0411(4) 0.0467(4) 0.0316(3) -0.0066(3) 0.0040(3) -0.0127(3)
C18 0.0384(12) 0.0321(11) 0.0295(10) -0.0009(8) 0.0044(8) -0.0103(9)
C19 0.0375(13) 0.0381(13) 0.0549(15) 0.0011(11) 0.0018(11) -0.0094(10)
C20 0.0397(14) 0.0595(18) 0.0633(17) -0.0130(14) 0.0048(12) -0.0168(13)
C21 0.0614(19) 0.071(2) 0.0479(15) -0.0087(14) 0.0096(13) -0.0415(16)
C22 0.082(2) 0.0589(18) 0.0541(17) 0.0167(14) 0.0032(15) -0.0385(17)
C23 0.0541(16) 0.0442(14) 0.0455(14) 0.0117(11) -0.0017(12) -0.0142(12)
C24 0.084(3) 0.124(4) 0.072(2) -0.010(2) 0.0132(19) -0.076(3)
C25 0.083(2) 0.0588(19) 0.0492(16) -0.0165(14) -0.0030(15) -0.0169(17)
C26 0.0707(19) 0.0562(17) 0.0342(12) 0.0006(11) -0.0079(12) -0.0140(14)
C27 0.058(2) 0.094(3) 0.065(2) -0.0049(18) 0.0195(16) -0.0271(19)
C28 0.110(3) 0.125(4) 0.065(2) -0.021(2) -0.008(2) 0.076(3)
C29 0.090(3) 0.083(3) 0.070(2) -0.0150(19) -0.039(2) 0.020(2)
C30 0.115(4) 0.079(3) 0.147(5) 0.063(3) -0.023(3) -0.022(3)
C31 0.0433(15) 0.0521(17) 0.076(2) 0.0040(14) -0.0149(14) -0.0058(13)
C32 0.064(8) 0.079(9) 0.082(8) -0.006(6) -0.031(7) -0.038(7)
C32' 0.051(4) 0.067(5) 0.114(9) -0.016(6) -0.032(6) -0.007(4)
C33 0.063(5) 0.071(6) 0.071(7) -0.007(5) 0.001(5) -0.041(4)
C33' 0.065(4) 0.061(4) 0.090(6) -0.019(4) -0.016(4) -0.025(3)
C34 0.0556(18) 0.0383(15) 0.098(2) 0.0029(15) -0.0169(17) -0.0189(13)

loop_
_atom_type_symbol
_atom_type_description
_atom_type_scat_dispersion_real
_atom_type_scat_dispersion_imag
_atom_type_scat_source
C C 0.0033 0.0016 'International Tables Vol C Tables 4.2.6.8 and 6.1.1.4'
H H 0.0000 0.0000 'International Tables Vol C Tables 4.2.6.8 and 6.1.1.4'
N N 0.0061 0.0033 'International Tables Vol C Tables 4.2.6.8 and 6.1.1.4'
O O 0.0106 0.0060 'International Tables Vol C Tables 4.2.6.8 and 6.1.1.4'
Si Si 0.0817 0.0704 'International Tables Vol C Tables 4.2.6.8 and 6.1.1.4'
Mn Mn 0.3368 0.7283 'International Tables Vol C Tables 4.2.6.8 and 6.1.1.4'

loop_
_geom_angle_atom_site_label_1
_geom_angle_atom_site_label_2
_geom_angle_atom_site_label_3
_geom_angle
_geom_angle_site_symmetry_1
_geom_angle_site_symmetry_3
N2 Mn1 N1 123.60(7) . .
N2 Mn1 O1 104.42(7) . .
N1 Mn1 O1 110.15(7) . .
N2 Mn1 N1 123.77(7) . 2_666
N1 Mn1 N1 91.80(7) . 2_666
O1 Mn1 N1 100.88(7) . 2_666
N2 Mn1 Mn1 142.84(6) . 2_666
N1 Mn1 Mn1 46.42(5) . 2_666
O1 Mn1 Mn1 112.47(5) . 2_666
N1 Mn1 Mn1 45.38(5) 2_666 2_666
C1 N1 Mn1 118.22(13) . .
C1 N1 Mn1 115.85(13) . 2_666
Mn1 N1 Mn1 88.20(6) . 2_666
Si2 N2 Si1 125.64(11) . .
Si2 N2 Mn1 118.58(10) . .
Si1 N2 Mn1 115.73(10) . .
C17 O1 C14 109.89(18) . .
C17 O1 Mn1 130.51(14) . .
C14 O1 Mn1 119.44(14) . .
N2 Si1 C9 110.73(10) . .
N2 Si1 C8 114.24(13) . .
C9 Si1 C8 105.07(15) . .
N2 Si1 C10 112.32(12) . .
C9 Si1 C10 106.26(15) . .
C8 Si1 C10 107.66(15) . .
N2 Si2 C13 111.88(14) . .
N2 Si2 C11 111.62(12) . .
C13 Si2 C11 107.25(18) . .
N2 Si2 C12 114.22(13) . .
C13 Si2 C12 107.43(19) . .
C11 Si2 C12 103.89(14) . .
C6 C1 C2 117.5(2) . .
C6 C1 N1 120.94(19) . .
C2 C1 N1 121.6(2) . .
C3 C2 C1 120.5(2) . .
C4 C3 C2 121.9(2) . .
C3 C4 C5 117.3(2) . .
C3 C4 C7 121.7(3) . .
C5 C4 C7 120.9(3) . .
C4 C5 C6 121.7(3) . .
C5 C6 C1 121.1(2) . .
O1 C14 C15 101.5(3) . .
O1 C14 C15' 105.1(3) . .
C16 C15 C14 100.2(7) . .
C16' C15' C14 100.7(6) . .
C17 C16 C15 102.5(7) . .
C15' C16' C17 100.5(6) . .
O1 C17 C16 104.1(5) . .
O1 C17 C16' 104.4(5) . .
N4 Mn2 N3 124.38(8) . .
N4 Mn2 O2 105.18(8) . .
N3 Mn2 O2 109.71(7) . .
N4 Mn2 N3 122.57(8) . 2_655
N3 Mn2 N3 91.10(7) . 2_655
O2 Mn2 N3 101.54(7) . 2_655
N4 Mn2 Mn2 141.94(6) . 2_655
N3 Mn2 Mn2 45.98(5) . 2_655
O2 Mn2 Mn2 112.52(5) . 2_655
N3 Mn2 Mn2 45.12(5) 2_655 2_655
C18 N3 Mn2 119.08(15) . .
C18 N3 Mn2 116.23(15) . 2_655
Mn2 N3 Mn2 88.90(7) . 2_655
Si4 N4 Si5 124.81(12) . .
Si4 N4 Mn2 119.71(10) . .
Si5 N4 Mn2 115.46(11) . .
C31 O2 C34 109.5(2) . .
C31 O2 Mn2 131.63(16) . .
C34 O2 Mn2 118.76(16) . .
N4 Si4 C28 115.72(15) . .
N4 Si4 C29 111.37(14) . .
C28 Si4 C29 104.6(2) . .
N4 Si4 C30 111.17(17) . .
C28 Si4 C30 106.6(3) . .
C29 Si4 C30 106.8(2) . .
N4 Si5 C27 114.51(14) . .
N4 Si5 C26 110.12(11) . .
C27 Si5 C26 105.23(17) . .
N4 Si5 C25 112.73(13) . .
C27 Si5 C25 107.03(17) . .
C26 Si5 C25 106.66(15) . .
C19 C18 C23 117.5(2) . .
C19 C18 N3 120.6(2) . .
C23 C18 N3 121.9(2) . .
C20 C19 C18 121.3(3) . .
C21 C20 C19 121.8(3) . .
C20 C21 C22 116.7(3) . .
C20 C21 C24 120.6(3) . .
C22 C21 C24 122.7(3) . .
C21 C22 C23 122.7(3) . .
C22 C23 C18 120.0(3) . .
C32' C31 O2 106.3(6) . .
O2 C31 C32 103.1(8) . .
C33 C32 C31 101.7(11) . .
C31 C32' C33' 103.6(9) . .
C32 C33 C34 101.6(10) . .
C34 C33' C32' 99.5(7) . .
O2 C34 C33 107.4(5) . .
O2 C34 C33' 103.1(4) . .

loop_
_geom_bond_atom_site_label_1
_geom_bond_atom_site_label_2
_geom_bond_distance
_geom_bond_site_symmetry_2
Mn1 N2 2.0271(18) .
Mn1 N1 2.1340(18) .
Mn1 O1 2.1453(16) .
Mn1 N1 2.1716(18) 2_666
Mn1 Mn1 2.9966(7) 2_666
N1 C1 1.418(3) .
N1 Mn1 2.1717(18) 2_666
N2 Si2 1.696(2) .
N2 Si1 1.7080(19) .
O1 C17 1.447(3) .
O1 C14 1.452(3) .
Si1 C9 1.877(3) .
Si1 C8 1.882(3) .
Si1 C10 1.888(3) .
Si2 C13 1.870(4) .
Si2 C11 1.879(3) .
Si2 C12 1.884(3) .
C1 C6 1.389(3) .
C1 C2 1.395(3) .
C2 C3 1.393(3) .
C3 C4 1.378(4) .
C4 C5 1.382(4) .
C4 C7 1.516(4) .
C5 C6 1.385(3) .
C14 C15 1.516(7) .
C14 C15' 1.560(6) .
C15 C16 1.492(14) .
C15' C16' 1.521(13) .
C16 C17 1.479(13) .
C16' C17 1.566(11) .
Mn2 N4 2.0264(19) .
Mn2 N3 2.140(2) .
Mn2 O2 2.1674(17) .
Mn2 N3 2.1713(19) 2_655
Mn2 Mn2 3.0189(7) 2_655
N3 C18 1.419(3) .
N3 Mn2 2.1714(19) 2_655
N4 Si4 1.702(2) .
N4 Si5 1.7077(19) .
O2 C31 1.444(3) .
O2 C34 1.451(3) .
Si4 C28 1.857(3) .
Si4 C29 1.864(4) .
Si4 C30 1.868(5) .
Si5 C27 1.874(3) .
Si5 C26 1.878(3) .
Si5 C25 1.883(3) .
C18 C19 1.389(3) .
C18 C23 1.395(3) .
C19 C20 1.388(4) .
C20 C21 1.380(4) .
C21 C22 1.381(5) .
C21 C24 1.518(4) .
C22 C23 1.393(4) .
C31 C32' 1.437(15) .
C31 C32 1.598(17) .
C32 C33 1.50(2) .
C32' C33' 1.534(15) .
C33 C34 1.501(10) .
C33' C34 1.528(8) .

loop_
_geom_torsion_atom_site_label_1
_geom_torsion_atom_site_label_2
_geom_torsion_atom_site_label_3
_geom_torsion_atom_site_label_4
_geom_torsion
_geom_torsion_site_symmetry_1
Si2 N2 Si1 C9 179.50(15) .
Mn1 N2 Si1 C9 -3.15(16) .
Si2 N2 Si1 C8 61.12(19) .
Mn1 N2 Si1 C8 -121.53(15) .
Si2 N2 Si1 C10 -61.87(19) .
Mn1 N2 Si1 C10 115.47(15) .
Si1 N2 Si2 C13 110.5(2) .
Mn1 N2 Si2 C13 -66.8(2) .
Si1 N2 Si2 C11 -129.34(16) .
Mn1 N2 Si2 C11 53.39(16) .
Si1 N2 Si2 C12 -11.9(2) .
Mn1 N2 Si2 C12 170.87(14) .
Mn1 N1 C1 C6 28.7(3) .
Mn1 N1 C1 C6 -74.0(2) 2_666
Mn1 N1 C1 C2 -151.91(18) .
Mn1 N1 C1 C2 105.4(2) 2_666
C6 C1 C2 C3 1.2(4) .
N1 C1 C2 C3 -178.2(2) .
C1 C2 C3 C4 -0.3(4) .
C2 C3 C4 C5 -0.9(4) .
C2 C3 C4 C7 179.5(3) .
C3 C4 C5 C6 1.2(4) .
C7 C4 C5 C6 -179.2(3) .
C4 C5 C6 C1 -0.3(4) .
C2 C1 C6 C5 -0.9(4) .
N1 C1 C6 C5 178.4(2) .
C17 O1 C14 C15 -22.6(4) .
Mn1 O1 C14 C15 161.4(4) .
C17 O1 C14 C15' 11.0(4) .
Mn1 O1 C14 C15' -164.9(3) .
O1 C14 C15 C16 41.4(8) .
C15' C14 C15 C16 -58.8(7) .
O1 C14 C15' C16' -34.4(7) .
C15 C14 C15' C16' 53.4(7) .
C14 C15 C16 C17 -45.6(9) .
C14 C15' C16' C17 42.6(8) .
C14 O1 C17 C16 -5.6(5) .
Mn1 O1 C17 C16 169.7(4) .
C14 O1 C17 C16' 16.4(5) .
Mn1 O1 C17 C16' -168.3(4) .
C15 C16 C17 O1 32.2(9) .
C15 C16 C17 C16' -61(2) .
C15' C16' C17 O1 -37.5(8) .
C15' C16' C17 C16 54(2) .
Si5 N4 Si4 C28 -7.3(3) .
Mn2 N4 Si4 C28 174.3(2) .
Si5 N4 Si4 C29 -126.5(2) .
Mn2 N4 Si4 C29 55.0(2) .
Si5 N4 Si4 C30 114.5(2) .
Mn2 N4 Si4 C30 -64.0(2) .
Si4 N4 Si5 C27 61.8(2) .
Mn2 N4 Si5 C27 -119.69(17) .
Si4 N4 Si5 C26 -179.84(15) .
Mn2 N4 Si5 C26 -1.36(17) .
Si4 N4 Si5 C25 -60.9(2) .
Mn2 N4 Si5 C25 117.63(15) .
Mn2 N3 C18 C19 31.5(3) .
Mn2 N3 C18 C19 -73.0(2) 2_655
Mn2 N3 C18 C23 -148.98(19) .
Mn2 N3 C18 C23 106.6(2) 2_655
C23 C18 C19 C20 0.0(4) .
N3 C18 C19 C20 179.5(2) .
C18 C19 C20 C21 0.1(4) .
C19 C20 C21 C22 -0.5(4) .
C19 C20 C21 C24 177.5(3) .
C20 C21 C22 C23 0.9(5) .
C24 C21 C22 C23 -177.0(3) .
C21 C22 C23 C18 -0.8(5) .
C19 C18 C23 C22 0.4(4) .
N3 C18 C23 C22 -179.2(2) .
C34 O2 C31 C32' -6.9(7) .
Mn2 O2 C31 C32' 169.2(6) .
C34 O2 C31 C32 13.2(8) .
Mn2 O2 C31 C32 -170.7(7) .
C32' C31 C32 C33 68(3) .
O2 C31 C32 C33 -33.5(14) .
O2 C31 C32' C33' 30.8(12) .
C32 C31 C32' C33' -53(3) .
C31 C32 C33 C34 39.9(16) .
C31 C32' C33' C34 -41.6(14) .
C31 O2 C34 C33 12.2(7) .
Mn2 O2 C34 C33 -164.5(7) .
C31 O2 C34 C33' -19.8(6) .
Mn2 O2 C34 C33' 163.4(5) .
C32 C33 C34 O2 -33.7(14) .
C32 C33 C34 C33' 52.9(11) .
C32' C33' C34 O2 36.6(11) .
C32' C33' C34 C33 -65.4(12) .
